data_7053533
loop_
_publ_author_name
'Langer, Jens'
'Krieck, Sven'
'G\"orls, Helmar'
'Kreisel, G\"unter'
'Seidel, Wolfgang'
'Westerhausen, Matthias'

_publ_section_title
;
 Organic heterobimetallic complexes of the alkaline earth metals (Ae = Ca,
 Sr, Ba) with tetrahedral metallate anions of three-valent metals (M = B,
 Al, Ga, and V)
;
_journal_issue 8
_journal_name_full 'New Journal of Chemistry'
_journal_page_first 1667
_journal_paper_doi 10.1039/c0nj00136h
_journal_volume 34
_journal_year 2010
_chemical_formula_moiety '2(C36 H44 V), C24 H48 O6 Sr, 4(C4 H8 O)'
_chemical_formula_sum 'C112 H168 O10 Sr V2'
_chemical_formula_weight 1863.96
_chemical_name_systematic
;
?
;
_space_group_IT_number 2
_symmetry_cell_setting triclinic
_symmetry_space_group_name_Hall '-P 1'
_symmetry_space_group_name_H-M 'P -1'
_atom_sites_solution_hydrogens geom
_atom_sites_solution_primary direct
_atom_sites_solution_secondary difmap
_audit_creation_method SHELXL-97
_cell_angle_alpha 76.359(6)
_cell_angle_beta 71.204(4)
_cell_angle_gamma 88.437(7)
_cell_formula_units_Z 1
_cell_length_a 13.5257(14)
_cell_length_b 13.9195(12)
_cell_length_c 15.1196(17)
_cell_measurement_reflns_used 16820
_cell_measurement_temperature 183(2)
_cell_measurement_theta_max 27.48
_cell_measurement_theta_min 2.13
_cell_volume 2615.1(5)
_computing_cell_refinement DENZO
_computing_data_collection COLLECT
_computing_data_reduction DENZO
_computing_molecular_graphics SHELXTL/PC
_computing_publication_material SHELXL-97
_computing_structure_refinement 'SHELXL-97 (Sheldrick, 1997)'
_computing_structure_solution 'SHELXS-97 (Sheldrick, 1990)'
_diffrn_ambient_temperature 183(2)
_diffrn_measured_fraction_theta_full 0.937
_diffrn_measured_fraction_theta_max 0.937
_diffrn_measurement_device_type KappaCCD
_diffrn_measurement_method 'phi- + omega-scan'
_diffrn_radiation_monochromator graphite
_diffrn_radiation_source 'fine-focus sealed tube'
_diffrn_radiation_type MoK\a
_diffrn_radiation_wavelength 0.71073
_diffrn_reflns_av_R_equivalents 0.0682
_diffrn_reflns_av_sigmaI/netI 0.1456
_diffrn_reflns_limit_h_max 17
_diffrn_reflns_limit_h_min -16
_diffrn_reflns_limit_k_max 16
_diffrn_reflns_limit_k_min -18
_diffrn_reflns_limit_l_max 19
_diffrn_reflns_limit_l_min -18
_diffrn_reflns_number 16820
_diffrn_reflns_theta_full 27.48
_diffrn_reflns_theta_max 27.48
_diffrn_reflns_theta_min 2.13
_exptl_absorpt_coefficient_mu 0.739
_exptl_absorpt_correction_type none
_exptl_crystal_colour colourless
_exptl_crystal_density_diffrn 1.184
_exptl_crystal_density_method 'not measured'
_exptl_crystal_description plate
_exptl_crystal_F_000 1004
_exptl_crystal_size_max 0.08
_exptl_crystal_size_mid 0.08
_exptl_crystal_size_min 0.01
_refine_diff_density_max 0.305
_refine_diff_density_min -0.467
_refine_diff_density_rms 0.069
_refine_ls_extinction_method none
_refine_ls_goodness_of_fit_ref 1.019
_refine_ls_hydrogen_treatment constr
_refine_ls_matrix_type full
_refine_ls_number_parameters 577
_refine_ls_number_reflns 11235
_refine_ls_number_restraints 0
_refine_ls_restrained_S_all 1.019
_refine_ls_R_factor_all 0.1774
_refine_ls_R_factor_gt 0.0777
_refine_ls_shift/su_max 0.077
_refine_ls_shift/su_mean 0.001
_refine_ls_structure_factor_coef Fsqd
_refine_ls_weighting_details 'calc w=1/[\s^2^(Fo^2^)+(0.0573P)^2^+2.7587P] where P=(Fo^2^+2Fc^2^)/3'
_refine_ls_weighting_scheme calc
_refine_ls_wR_factor_gt 0.1504
_refine_ls_wR_factor_ref 0.1926
_reflns_number_gt 5655
_reflns_number_total 11235
_reflns_threshold_expression >2sigma(I)
_cod_data_source_file c0nj00136h.txt
_cod_data_source_block FO2934
_cod_depositor_comments
;
The following automatic conversions were performed:

'_exptl_absorpt_correction_type' value 'NONE' changed to 'none'
according to /home/saulius/struct/CIF-dictionaries/cif_core.dic
dictionary named 'cif_core.dic' version 2.4.2 from 2011-04-26.

Automatic conversion script
Id: cif_fix_values 1891 2012-01-12 08:04:46Z andrius 
;
_cod_database_code 7053533

loop_
_symmetry_equiv_pos_as_xyz
'x, y, z'
'-x, -y, -z'

loop_
_atom_site_label
_atom_site_type_symbol
_atom_site_fract_x
_atom_site_fract_y
_atom_site_fract_z
_atom_site_U_iso_or_equiv
_atom_site_adp_type
_atom_site_occupancy
_atom_site_symmetry_multiplicity
_atom_site_calc_flag
_atom_site_refinement_flags
V V 0.10866(6) 0.25531(5) 0.74705(6) 0.0314(2) Uani 1 1 d .
C1 C 0.1652(4) 0.1257(3) 0.6968(3) 0.0352(11) Uani 1 1 d .
C2 C 0.1087(4) 0.0355(3) 0.7515(3) 0.0337(11) Uani 1 1 d .
C3 C 0.1284(4) -0.0529(3) 0.7221(4) 0.0415(12) Uani 1 1 d .
H3A H 0.0886 -0.1117 0.7616 0.050 Uiso 1 1 calc R
C4 C 0.2043(4) -0.0561(4) 0.6369(4) 0.0420(12) Uani 1 1 d .
C5 C 0.2621(4) 0.0308(4) 0.5817(4) 0.0434(12) Uani 1 1 d .
H5A H 0.3149 0.0300 0.5226 0.052 Uiso 1 1 calc R
C6 C 0.2441(4) 0.1201(3) 0.6114(4) 0.0379(11) Uani 1 1 d .
C7 C 0.0206(4) 0.0317(4) 0.8443(4) 0.0445(13) Uani 1 1 d .
H7A H 0.0204 -0.0308 0.8906 0.067 Uiso 1 1 calc R
H7B H -0.0462 0.0364 0.8316 0.067 Uiso 1 1 calc R
H7C H 0.0305 0.0872 0.8707 0.067 Uiso 1 1 calc R
C8 C 0.2236(5) -0.1518(4) 0.6035(4) 0.0599(16) Uani 1 1 d .
H8A H 0.2228 -0.2067 0.6580 0.090 Uiso 1 1 calc R
H8B H 0.2918 -0.1458 0.5531 0.090 Uiso 1 1 calc R
H8C H 0.1685 -0.1647 0.5780 0.090 Uiso 1 1 calc R
C9 C 0.3151(4) 0.2083(4) 0.5448(4) 0.0456(13) Uani 1 1 d .
H9A H 0.2863 0.2693 0.5619 0.068 Uiso 1 1 calc R
H9B H 0.3201 0.2110 0.4781 0.068 Uiso 1 1 calc R
H9C H 0.3849 0.2015 0.5514 0.068 Uiso 1 1 calc R
C10 C 0.2075(4) 0.3876(3) 0.6749(3) 0.0334(11) Uani 1 1 d .
C11 C 0.3112(4) 0.3816(3) 0.6802(3) 0.0344(11) Uani 1 1 d .
C12 C 0.3841(4) 0.4609(3) 0.6407(4) 0.0383(11) Uani 1 1 d .
H12A H 0.4525 0.4522 0.6450 0.046 Uiso 1 1 calc R
C13 C 0.3596(4) 0.5538(3) 0.5944(3) 0.0370(11) Uani 1 1 d .
C14 C 0.2589(4) 0.5620(3) 0.5902(3) 0.0378(11) Uani 1 1 d .
H14A H 0.2393 0.6242 0.5606 0.045 Uiso 1 1 calc R
C15 C 0.1845(4) 0.4816(3) 0.6282(3) 0.0357(11) Uani 1 1 d .
C16 C 0.3452(4) 0.2870(3) 0.7330(4) 0.0394(12) Uani 1 1 d .
H16A H 0.4203 0.2812 0.7030 0.059 Uiso 1 1 calc R
H16B H 0.3064 0.2302 0.7297 0.059 Uiso 1 1 calc R
H16C H 0.3308 0.2884 0.8005 0.059 Uiso 1 1 calc R
C17 C 0.4384(4) 0.6408(4) 0.5540(4) 0.0462(13) Uani 1 1 d .
H17A H 0.4066 0.6990 0.5258 0.069 Uiso 1 1 calc R
H17B H 0.4994 0.6252 0.5044 0.069 Uiso 1 1 calc R
H17C H 0.4603 0.6547 0.6058 0.069 Uiso 1 1 calc R
C18 C 0.0780(4) 0.5022(4) 0.6158(4) 0.0454(13) Uani 1 1 d .
H18A H 0.0302 0.4438 0.6501 0.068 Uiso 1 1 calc R
H18B H 0.0854 0.5171 0.5473 0.068 Uiso 1 1 calc R
H18C H 0.0498 0.5589 0.6421 0.068 Uiso 1 1 calc R
C19 C 0.0993(3) 0.2581(3) 0.8900(3) 0.0335(11) Uani 1 1 d .
C20 C 0.1425(4) 0.1937(3) 0.9540(4) 0.0363(11) Uani 1 1 d .
C21 C 0.1308(4) 0.2084(3) 1.0455(3) 0.0384(11) Uani 1 1 d .
H21A H 0.1607 0.1635 1.0865 0.046 Uiso 1 1 calc R
C22 C 0.0774(4) 0.2858(3) 1.0777(3) 0.0389(11) Uani 1 1 d .
C23 C 0.0343(4) 0.3494(3) 1.0162(4) 0.0374(11) Uani 1 1 d .
H23A H -0.0030 0.4033 1.0369 0.045 Uiso 1 1 calc R
C24 C 0.0438(4) 0.3371(3) 0.9252(3) 0.0347(11) Uani 1 1 d .
C25 C 0.2020(4) 0.1046(4) 0.9284(4) 0.0473(13) Uani 1 1 d .
H25A H 0.2074 0.1030 0.8625 0.071 Uiso 1 1 calc R
H25B H 0.1646 0.0439 0.9731 0.071 Uiso 1 1 calc R
H25C H 0.2722 0.1094 0.9329 0.071 Uiso 1 1 calc R
C26 C 0.0649(5) 0.3007(4) 1.1769(4) 0.0550(15) Uani 1 1 d .
H26A H 0.0992 0.2483 1.2102 0.083 Uiso 1 1 calc R
H26B H -0.0096 0.2982 1.2140 0.083 Uiso 1 1 calc R
H26C H 0.0971 0.3653 1.1705 0.083 Uiso 1 1 calc R
C27 C -0.0046(4) 0.4121(3) 0.8632(4) 0.0379(11) Uani 1 1 d .
H27A H -0.0584 0.4458 0.9041 0.057 Uiso 1 1 calc R
H27B H -0.0364 0.3781 0.8284 0.057 Uiso 1 1 calc R
H27C H 0.0497 0.4608 0.8170 0.057 Uiso 1 1 calc R
C28 C -0.0421(4) 0.2508(3) 0.7272(3) 0.0330(11) Uani 1 1 d .
C29 C -0.1406(4) 0.2247(3) 0.7988(4) 0.0355(11) Uani 1 1 d .
C30 C -0.2306(4) 0.2184(3) 0.7727(4) 0.0394(12) Uani 1 1 d .
H30A H -0.2956 0.1987 0.8225 0.047 Uiso 1 1 calc R
C31 C -0.2295(4) 0.2393(3) 0.6787(4) 0.0396(12) Uani 1 1 d .
C32 C -0.1325(4) 0.2641(3) 0.6076(4) 0.0395(12) Uani 1 1 d .
H32A H -0.1282 0.2787 0.5418 0.047 Uiso 1 1 calc R
C33 C -0.0411(4) 0.2679(3) 0.6316(4) 0.0341(11) Uani 1 1 d .
C34 C -0.1578(4) 0.1999(4) 0.9061(3) 0.0399(12) Uani 1 1 d .
H34A H -0.0926 0.2140 0.9170 0.060 Uiso 1 1 calc R
H34B H -0.1792 0.1296 0.9335 0.060 Uiso 1 1 calc R
H34C H -0.2126 0.2402 0.9370 0.060 Uiso 1 1 calc R
C35 C -0.3284(4) 0.2329(4) 0.6542(4) 0.0554(15) Uani 1 1 d .
H35A H -0.3857 0.2029 0.7127 0.083 Uiso 1 1 calc R
H35B H -0.3178 0.1921 0.6075 0.083 Uiso 1 1 calc R
H35C H -0.3459 0.2995 0.6264 0.083 Uiso 1 1 calc R
C36 C 0.0609(4) 0.2886(4) 0.5486(4) 0.0424(12) Uani 1 1 d .
H36A H 0.0493 0.3324 0.4922 0.064 Uiso 1 1 calc R
H36B H 0.0870 0.2261 0.5331 0.064 Uiso 1 1 calc R
H36C H 0.1126 0.3205 0.5668 0.064 Uiso 1 1 calc R
Sr Sr 0.5000 0.5000 1.0000 0.0463(2) Uani 1 2 d S
O1 O 0.4641(3) 0.3238(3) 1.0048(3) 0.0550(10) Uani 1 1 d .
O2 O 0.3541(3) 0.5389(3) 0.9342(3) 0.0514(10) Uani 1 1 d .
O3 O 0.3733(3) 0.4806(3) 1.1685(3) 0.0556(10) Uani 1 1 d .
C37 C 0.3951(5) 0.2524(4) 1.0872(5) 0.0675(17) Uani 1 1 d .
H37A H 0.3212 0.2691 1.0978 0.081 Uiso 1 1 calc R
H37B H 0.4123 0.2525 1.1461 0.081 Uiso 1 1 calc R
C38 C 0.4122(5) 0.1523(4) 1.0642(5) 0.0655(17) Uani 1 1 d .
H38A H 0.4368 0.1063 1.1126 0.079 Uiso 1 1 calc R
H38B H 0.3467 0.1235 1.0631 0.079 Uiso 1 1 calc R
C39 C 0.4939(7) 0.1709(5) 0.9668(6) 0.107(3) Uani 1 1 d .
H39A H 0.5613 0.1454 0.9722 0.129 Uiso 1 1 calc R
H39B H 0.4723 0.1372 0.9246 0.129 Uiso 1 1 calc R
C40 C 0.5045(7) 0.2759(6) 0.9278(5) 0.093(2) Uani 1 1 d .
H40A H 0.5791 0.2968 0.8933 0.111 Uiso 1 1 calc R
H40B H 0.4655 0.2944 0.8815 0.111 Uiso 1 1 calc R
C41 C 0.3042(5) 0.4758(4) 0.8957(5) 0.0566(15) Uani 1 1 d .
H41A H 0.2652 0.4189 0.9473 0.068 Uiso 1 1 calc R
H41B H 0.3571 0.4502 0.8454 0.068 Uiso 1 1 calc R
C42 C 0.2308(4) 0.5386(4) 0.8536(4) 0.0536(14) Uani 1 1 d .
H42A H 0.1583 0.5278 0.8990 0.064 Uiso 1 1 calc R
H42B H 0.2320 0.5238 0.7924 0.064 Uiso 1 1 calc R
C43 C 0.2723(5) 0.6429(4) 0.8371(5) 0.0640(17) Uani 1 1 d .
H43A H 0.3280 0.6638 0.7740 0.077 Uiso 1 1 calc R
H43B H 0.2158 0.6901 0.8402 0.077 Uiso 1 1 calc R
C44 C 0.3141(6) 0.6359(4) 0.9172(5) 0.0705(19) Uani 1 1 d .
H44A H 0.3705 0.6876 0.8997 0.085 Uiso 1 1 calc R
H44B H 0.2581 0.6446 0.9755 0.085 Uiso 1 1 calc R
C45 C 0.2673(5) 0.5126(5) 1.1904(5) 0.0640(17) Uani 1 1 d .
H45A H 0.2264 0.4767 1.1633 0.077 Uiso 1 1 calc R
H45B H 0.2672 0.5844 1.1624 0.077 Uiso 1 1 calc R
C46 C 0.2212(5) 0.4905(5) 1.2967(5) 0.0733(19) Uani 1 1 d .
H46A H 0.1727 0.4311 1.3209 0.088 Uiso 1 1 calc R
H46B H 0.1826 0.5471 1.3173 0.088 Uiso 1 1 calc R
C47 C 0.3112(6) 0.4727(6) 1.3330(5) 0.087(2) Uani 1 1 d .
H47A H 0.3369 0.5347 1.3415 0.104 Uiso 1 1 calc R
H47B H 0.2917 0.4227 1.3952 0.104 Uiso 1 1 calc R
C48 C 0.3898(6) 0.4366(6) 1.2585(5) 0.083(2) Uani 1 1 d .
H48A H 0.4608 0.4557 1.2559 0.100 Uiso 1 1 calc R
H48B H 0.3826 0.3635 1.2722 0.100 Uiso 1 1 calc R
O1TB O 0.2408(4) 0.1248(3) 1.2673(3) 0.0782(13) Uani 1 1 d .
C1TB C 0.1897(5) 0.1525(4) 1.3535(4) 0.0602(16) Uani 1 1 d .
H1TC H 0.1715 0.2227 1.3400 0.072 Uiso 1 1 calc R
H1TD H 0.2354 0.1445 1.3941 0.072 Uiso 1 1 calc R
C2TB C 0.0926(5) 0.0862(5) 1.4037(5) 0.0748(19) Uani 1 1 d .
H2TC H 0.0766 0.0704 1.4744 0.090 Uiso 1 1 calc R
H2TD H 0.0319 0.1171 1.3875 0.090 Uiso 1 1 calc R
C3TB C 0.1195(6) -0.0043(5) 1.3658(6) 0.095(3) Uani 1 1 d .
H3TC H 0.1407 -0.0565 1.4122 0.113 Uiso 1 1 calc R
H3TD H 0.0588 -0.0304 1.3539 0.113 Uiso 1 1 calc R
C4TB C 0.2069(6) 0.0274(5) 1.2751(5) 0.079(2) Uani 1 1 d .
H4TC H 0.2651 -0.0174 1.2751 0.094 Uiso 1 1 calc R
H4TD H 0.1838 0.0251 1.2198 0.094 Uiso 1 1 calc R
O1TA O 0.5674(4) 0.1524(3) 1.2102(4) 0.0870(15) Uani 1 1 d .
C1TA C 0.5084(7) 0.1244(6) 1.3083(6) 0.094(2) Uani 1 1 d .
H1TA H 0.4393 0.1540 1.3196 0.112 Uiso 1 1 calc R
H1TB H 0.5451 0.1477 1.3469 0.112 Uiso 1 1 calc R
C2TA C 0.4949(6) 0.0154(5) 1.3361(5) 0.076(2) Uani 1 1 d .
H2TA H 0.4213 -0.0063 1.3495 0.091 Uiso 1 1 calc R
H2TB H 0.5152 -0.0118 1.3941 0.091 Uiso 1 1 calc R
C3TA C 0.5660(6) -0.0173(5) 1.2509(5) 0.083(2) Uani 1 1 d .
H3TA H 0.6102 -0.0702 1.2710 0.100 Uiso 1 1 calc R
H3TB H 0.5252 -0.0420 1.2162 0.100 Uiso 1 1 calc R
C4TA C 0.6310(5) 0.0737(6) 1.1895(5) 0.079(2) Uani 1 1 d .
H4TA H 0.6958 0.0784 1.2057 0.094 Uiso 1 1 calc R
H4TB H 0.6502 0.0739 1.1205 0.094 Uiso 1 1 calc R

loop_
_atom_site_aniso_label
_atom_site_aniso_U_11
_atom_site_aniso_U_22
_atom_site_aniso_U_33
_atom_site_aniso_U_23
_atom_site_aniso_U_13
_atom_site_aniso_U_12
V 0.0302(4) 0.0295(4) 0.0363(5) -0.0107(3) -0.0108(4) -0.0007(3)
C1 0.031(3) 0.035(3) 0.041(3) -0.008(2) -0.013(2) -0.002(2)
C2 0.031(3) 0.036(3) 0.037(3) -0.012(2) -0.013(2) -0.001(2)
C3 0.048(3) 0.030(3) 0.052(3) -0.010(2) -0.023(3) -0.005(2)
C4 0.048(3) 0.039(3) 0.046(3) -0.019(2) -0.019(3) 0.008(2)
C5 0.044(3) 0.048(3) 0.043(3) -0.021(2) -0.015(3) 0.005(2)
C6 0.035(3) 0.039(3) 0.044(3) -0.015(2) -0.016(2) 0.002(2)
C7 0.043(3) 0.038(3) 0.048(3) -0.012(2) -0.008(3) -0.005(2)
C8 0.082(5) 0.043(3) 0.059(4) -0.027(3) -0.018(3) 0.008(3)
C9 0.040(3) 0.046(3) 0.050(3) -0.017(3) -0.009(3) 0.000(2)
C10 0.034(3) 0.032(2) 0.039(3) -0.014(2) -0.014(2) 0.001(2)
C11 0.030(3) 0.037(3) 0.038(3) -0.014(2) -0.010(2) -0.001(2)
C12 0.034(3) 0.038(3) 0.047(3) -0.016(2) -0.015(2) 0.003(2)
C13 0.037(3) 0.036(3) 0.040(3) -0.014(2) -0.010(2) -0.006(2)
C14 0.044(3) 0.031(2) 0.038(3) -0.006(2) -0.014(2) -0.001(2)
C15 0.032(3) 0.036(3) 0.042(3) -0.011(2) -0.013(2) 0.001(2)
C16 0.032(3) 0.033(3) 0.055(3) -0.008(2) -0.019(2) 0.002(2)
C17 0.041(3) 0.041(3) 0.053(3) -0.010(2) -0.010(3) -0.007(2)
C18 0.042(3) 0.041(3) 0.056(4) -0.010(2) -0.020(3) 0.005(2)
C19 0.028(2) 0.033(2) 0.042(3) -0.010(2) -0.014(2) -0.003(2)
C20 0.035(3) 0.032(3) 0.044(3) -0.010(2) -0.015(2) 0.002(2)
C21 0.043(3) 0.039(3) 0.035(3) -0.007(2) -0.017(2) -0.001(2)
C22 0.043(3) 0.039(3) 0.035(3) -0.014(2) -0.009(2) -0.006(2)
C23 0.034(3) 0.033(3) 0.046(3) -0.016(2) -0.009(2) 0.001(2)
C24 0.031(3) 0.035(3) 0.041(3) -0.014(2) -0.013(2) -0.002(2)
C25 0.048(3) 0.039(3) 0.057(4) -0.014(2) -0.019(3) 0.010(2)
C26 0.075(4) 0.053(3) 0.046(3) -0.019(3) -0.028(3) 0.006(3)
C27 0.037(3) 0.036(3) 0.047(3) -0.015(2) -0.019(2) 0.005(2)
C28 0.031(3) 0.030(2) 0.041(3) -0.015(2) -0.012(2) 0.002(2)
C29 0.032(3) 0.032(2) 0.044(3) -0.015(2) -0.010(2) 0.001(2)
C30 0.031(3) 0.040(3) 0.048(3) -0.016(2) -0.008(2) -0.002(2)
C31 0.037(3) 0.035(3) 0.051(3) -0.012(2) -0.017(3) 0.000(2)
C32 0.043(3) 0.038(3) 0.042(3) -0.014(2) -0.018(3) -0.002(2)
C33 0.030(3) 0.030(2) 0.044(3) -0.011(2) -0.012(2) -0.001(2)
C34 0.033(3) 0.046(3) 0.039(3) -0.014(2) -0.008(2) 0.001(2)
C35 0.039(3) 0.069(4) 0.068(4) -0.025(3) -0.025(3) 0.002(3)
C36 0.038(3) 0.046(3) 0.044(3) -0.012(2) -0.014(2) 0.000(2)
Sr 0.0402(4) 0.0576(5) 0.0452(5) -0.0167(4) -0.0160(4) -0.0002(3)
O1 0.053(2) 0.057(2) 0.054(3) -0.0182(19) -0.012(2) -0.0013(19)
O2 0.055(2) 0.053(2) 0.061(3) -0.0226(19) -0.033(2) 0.0031(18)
O3 0.046(2) 0.074(3) 0.045(2) -0.0157(19) -0.0117(19) 0.008(2)
C37 0.057(4) 0.067(4) 0.068(5) -0.017(3) -0.005(3) -0.005(3)
C38 0.065(4) 0.061(4) 0.071(5) -0.023(3) -0.016(4) -0.005(3)
C39 0.116(7) 0.069(5) 0.098(6) -0.036(4) 0.031(5) -0.025(5)
C40 0.112(7) 0.085(5) 0.064(5) -0.024(4) -0.004(5) 0.021(5)
C41 0.056(4) 0.057(4) 0.068(4) -0.024(3) -0.027(3) 0.002(3)
C42 0.042(3) 0.066(4) 0.062(4) -0.029(3) -0.018(3) 0.002(3)
C43 0.068(4) 0.059(4) 0.068(4) -0.001(3) -0.036(4) -0.002(3)
C44 0.092(5) 0.055(4) 0.089(5) -0.029(3) -0.055(4) 0.009(4)
C45 0.046(4) 0.076(4) 0.069(5) -0.018(3) -0.017(3) 0.004(3)
C46 0.054(4) 0.080(5) 0.069(5) -0.012(4) -0.002(4) 0.004(3)
C47 0.073(5) 0.126(7) 0.053(4) -0.022(4) -0.009(4) 0.007(5)
C48 0.071(5) 0.123(6) 0.056(4) -0.020(4) -0.024(4) 0.028(4)
O1TB 0.085(3) 0.064(3) 0.068(3) -0.020(2) 0.005(3) -0.019(2)
C1TB 0.062(4) 0.060(4) 0.058(4) -0.009(3) -0.021(3) -0.013(3)
C2TB 0.076(5) 0.059(4) 0.077(5) -0.020(3) -0.005(4) -0.013(3)
C3TB 0.094(6) 0.069(5) 0.107(7) -0.035(4) -0.002(5) -0.020(4)
C4TB 0.095(6) 0.059(4) 0.074(5) -0.017(3) -0.013(4) -0.016(4)
O1TA 0.085(4) 0.055(3) 0.108(4) -0.015(3) -0.017(3) -0.001(3)
C1TA 0.090(6) 0.086(6) 0.110(7) -0.054(5) -0.019(5) 0.015(5)
C2TA 0.070(5) 0.067(4) 0.080(5) -0.022(4) -0.006(4) 0.009(4)
C3TA 0.095(6) 0.058(4) 0.077(5) -0.014(4) -0.003(4) 0.021(4)
C4TA 0.053(4) 0.104(6) 0.075(5) -0.021(4) -0.017(4) 0.019(4)

loop_
_atom_type_symbol
_atom_type_description
_atom_type_scat_dispersion_real
_atom_type_scat_dispersion_imag
_atom_type_scat_source
C C 0.0033 0.0016 'International Tables Vol C Tables 4.2.6.8 and 6.1.1.4'
H H 0.0000 0.0000 'International Tables Vol C Tables 4.2.6.8 and 6.1.1.4'
O O 0.0106 0.0060 'International Tables Vol C Tables 4.2.6.8 and 6.1.1.4'
Sr Sr -1.5307 3.2498 'International Tables Vol C Tables 4.2.6.8 and 6.1.1.4'
V V 0.3005 0.5294 'International Tables Vol C Tables 4.2.6.8 and 6.1.1.4'

loop_
_geom_angle_atom_site_label_1
_geom_angle_atom_site_label_2
_geom_angle_atom_site_label_3
_geom_angle
_geom_angle_site_symmetry_1
_geom_angle_site_symmetry_3
C19 V C10 96.97(17) . .
C19 V C1 118.18(17) . .
C10 V C1 115.15(18) . .
C19 V C28 113.51(18) . .
C10 V C28 117.57(17) . .
C1 V C28 96.86(16) . .
C6 C1 C2 115.4(4) . .
C6 C1 V 128.3(4) . .
C2 C1 V 116.0(3) . .
C3 C2 C1 122.6(5) . .
C3 C2 C7 116.7(4) . .
C1 C2 C7 120.7(4) . .
C4 C3 C2 121.0(5) . .
C3 C4 C5 118.0(4) . .
C3 C4 C8 121.0(5) . .
C5 C4 C8 121.0(5) . .
C4 C5 C6 121.4(5) . .
C1 C6 C5 121.5(5) . .
C1 C6 C9 123.1(4) . .
C5 C6 C9 115.4(5) . .
C15 C10 C11 114.6(4) . .
C15 C10 V 130.2(3) . .
C11 C10 V 115.0(3) . .
C12 C11 C10 122.8(4) . .
C12 C11 C16 116.7(4) . .
C10 C11 C16 120.5(4) . .
C11 C12 C13 121.7(4) . .
C14 C13 C12 116.6(4) . .
C14 C13 C17 121.9(4) . .
C12 C13 C17 121.5(4) . .
C13 C14 C15 122.5(4) . .
C14 C15 C10 121.8(4) . .
C14 C15 C18 116.0(4) . .
C10 C15 C18 122.1(4) . .
C20 C19 C24 115.4(4) . .
C20 C19 V 129.1(3) . .
C24 C19 V 115.4(3) . .
C21 C20 C19 121.4(4) . .
C21 C20 C25 116.5(4) . .
C19 C20 C25 122.1(4) . .
C22 C21 C20 122.0(4) . .
C23 C22 C21 117.4(4) . .
C23 C22 C26 121.0(4) . .
C21 C22 C26 121.6(5) . .
C22 C23 C24 122.2(4) . .
C23 C24 C19 121.5(4) . .
C23 C24 C27 117.8(4) . .
C19 C24 C27 120.7(4) . .
C33 C28 C29 116.0(4) . .
C33 C28 V 116.1(3) . .
C29 C28 V 127.7(3) . .
C30 C29 C28 120.3(4) . .
C30 C29 C34 115.6(4) . .
C28 C29 C34 124.2(4) . .
C31 C30 C29 123.3(5) . .
C30 C31 C32 116.8(4) . .
C30 C31 C35 121.5(5) . .
C32 C31 C35 121.7(5) . .
C31 C32 C33 120.9(5) . .
C32 C33 C28 122.6(5) . .
C32 C33 C36 116.5(4) . .
C28 C33 C36 120.9(4) . .
O2 Sr O2 180.000(1) 2_667 .
O2 Sr O1 86.49(12) 2_667 2_667
O2 Sr O1 93.51(12) . 2_667
O2 Sr O1 93.51(12) 2_667 .
O2 Sr O1 86.49(12) . .
O1 Sr O1 180.00(19) 2_667 .
O2 Sr O3 89.92(12) 2_667 2_667
O2 Sr O3 90.08(12) . 2_667
O1 Sr O3 91.09(13) 2_667 2_667
O1 Sr O3 88.91(13) . 2_667
O2 Sr O3 90.08(12) 2_667 .
O2 Sr O3 89.92(12) . .
O1 Sr O3 88.91(13) 2_667 .
O1 Sr O3 91.09(13) . .
O3 Sr O3 180.000(1) 2_667 .
C40 O1 C37 108.2(5) . .
C40 O1 Sr 126.5(4) . .
C37 O1 Sr 125.3(3) . .
C44 O2 C41 108.4(4) . .
C44 O2 Sr 123.4(3) . .
C41 O2 Sr 127.7(3) . .
C48 O3 C45 107.5(4) . .
C48 O3 Sr 128.3(3) . .
C45 O3 Sr 124.2(3) . .
O1 C37 C38 106.7(5) . .
C39 C38 C37 105.3(5) . .
C40 C39 C38 107.0(6) . .
O1 C40 C39 108.7(6) . .
O2 C41 C42 106.5(4) . .
C41 C42 C43 103.8(4) . .
C44 C43 C42 102.7(5) . .
O2 C44 C43 106.2(4) . .
O3 C45 C46 107.0(5) . .
C45 C46 C47 105.3(5) . .
C48 C47 C46 104.1(6) . .
O3 C48 C47 107.2(5) . .
C1TB O1TB C4TB 109.4(5) . .
O1TB C1TB C2TB 106.8(5) . .
C3TB C2TB C1TB 103.4(6) . .
C4TB C3TB C2TB 105.6(6) . .
O1TB C4TB C3TB 108.3(5) . .
C4TA O1TA C1TA 106.8(5) . .
O1TA C1TA C2TA 107.8(5) . .
C1TA C2TA C3TA 104.6(6) . .
C4TA C3TA C2TA 104.2(6) . .
O1TA C4TA C3TA 104.8(5) . .

loop_
_geom_bond_atom_site_label_1
_geom_bond_atom_site_label_2
_geom_bond_distance
_geom_bond_site_symmetry_2
V C19 2.133(5) .
V C10 2.148(5) .
V C1 2.147(5) .
V C28 2.159(5) .
C1 C6 1.403(7) .
C1 C2 1.414(6) .
C2 C3 1.395(6) .
C2 C7 1.510(7) .
C3 C4 1.375(7) .
C4 C5 1.388(7) .
C4 C8 1.520(6) .
C5 C6 1.408(6) .
C6 C9 1.518(7) .
C10 C15 1.411(6) .
C10 C11 1.430(6) .
C11 C12 1.384(6) .
C11 C16 1.512(6) .
C12 C13 1.403(6) .
C13 C14 1.384(7) .
C13 C17 1.509(6) .
C14 C15 1.408(6) .
C15 C18 1.522(6) .
C19 C20 1.417(6) .
C19 C24 1.425(6) .
C20 C21 1.404(6) .
C20 C25 1.520(6) .
C21 C22 1.378(6) .
C22 C23 1.386(7) .
C22 C26 1.518(7) .
C23 C24 1.390(6) .
C24 C27 1.515(6) .
C28 C33 1.404(6) .
C28 C29 1.410(6) .
C29 C30 1.407(6) .
C29 C34 1.518(7) .
C30 C31 1.377(7) .
C31 C32 1.392(7) .
C31 C35 1.509(7) .
C32 C33 1.402(6) .
C33 C36 1.516(7) .
Sr O2 2.476(3) 2_667
Sr O2 2.476(3) .
Sr O1 2.493(4) 2_667
Sr O1 2.493(4) .
Sr O3 2.528(4) 2_667
Sr O3 2.528(4) .
O1 C40 1.426(7) .
O1 C37 1.459(7) .
O2 C44 1.438(6) .
O2 C41 1.447(6) .
O3 C48 1.439(7) .
O3 C45 1.447(6) .
C37 C38 1.509(8) .
C38 C39 1.498(9) .
C39 C40 1.433(9) .
C41 C42 1.500(7) .
C42 C43 1.506(8) .
C43 C44 1.476(8) .
C45 C46 1.483(9) .
C46 C47 1.480(9) .
C47 C48 1.455(9) .
O1TB C1TB 1.402(7) .
O1TB C4TB 1.409(7) .
C1TB C2TB 1.499(8) .
C2TB C3TB 1.492(9) .
C3TB C4TB 1.474(10) .
O1TA C4TA 1.405(8) .
O1TA C1TA 1.403(9) .
C1TA C2TA 1.475(9) .
C2TA C3TA 1.499(9) .
C3TA C4TA 1.490(9) .
